data_1507620
loop_
_publ_author_name
'Ye, Yang'
'Zhang, Li'
'Fan, Renhua'

_publ_section_title
;
 Application of dearomatization strategy on the synthesis of
 furoquinolinone and angelicin derivatives.
;
_journal_issue 8
_journal_name_full 'Organic letters'
_journal_page_first 2114
_journal_page_last 2117
_journal_paper_doi 10.1021/ol300648t
_journal_volume 14
_journal_year 2012
_chemical_formula_sum 'C24 H19 N O2'
_chemical_formula_weight 353.40
_chemical_name_systematic
; 
 ? 
;
_space_group_IT_number 14
_symmetry_cell_setting monoclinic
_symmetry_space_group_name_Hall '-P 2yn'
_symmetry_space_group_name_H-M 'P 1 21/n 1'
_atom_sites_solution_hydrogens geom
_atom_sites_solution_primary direct
_atom_sites_solution_secondary difmap
_audit_creation_method SHELXL-97
_cell_angle_alpha 90.00
_cell_angle_beta 92.831(4)
_cell_angle_gamma 90.00
_cell_formula_units_Z 4
_cell_length_a 11.316(4)
_cell_length_b 5.8089(19)
_cell_length_c 27.450(9)
_cell_measurement_reflns_used 993
_cell_measurement_temperature 293(2)
_cell_measurement_theta_max 20.220
_cell_measurement_theta_min 2.796
_cell_volume 1802.2(10)
_computing_cell_refinement 'Bruker SMART'
_computing_data_collection 'Bruker SMART'
_computing_data_reduction 'Bruker SHELXTL'
_computing_molecular_graphics 'Bruker SHELXTL'
_computing_publication_material 'Bruker SHELXTL'
_computing_structure_refinement 'SHELXL-97 (Sheldrick, 1997)'
_computing_structure_solution 'SHELXS-97 (Sheldrick, 1990)'
_diffrn_ambient_temperature 293(2)
_diffrn_measured_fraction_theta_full 0.943
_diffrn_measured_fraction_theta_max 0.943
_diffrn_measurement_device_type 'CCD area detector'
_diffrn_measurement_method 'phi and omega scans'
_diffrn_radiation_monochromator graphite
_diffrn_radiation_source 'fine-focus sealed tube'
_diffrn_radiation_type MoK\a
_diffrn_radiation_wavelength 0.71073
_diffrn_reflns_av_R_equivalents 0.0468
_diffrn_reflns_av_sigmaI/netI 0.0492
_diffrn_reflns_limit_h_max 12
_diffrn_reflns_limit_h_min -14
_diffrn_reflns_limit_k_max 7
_diffrn_reflns_limit_k_min -7
_diffrn_reflns_limit_l_max 34
_diffrn_reflns_limit_l_min -35
_diffrn_reflns_number 8317
_diffrn_reflns_theta_full 27.46
_diffrn_reflns_theta_max 27.46
_diffrn_reflns_theta_min 1.49
_exptl_absorpt_coefficient_mu 0.083
_exptl_absorpt_correction_T_max 0.9918
_exptl_absorpt_correction_T_min 0.9877
_exptl_absorpt_correction_type multi-scan
_exptl_absorpt_process_details sadabs
_exptl_crystal_colour colorless
_exptl_crystal_density_diffrn 1.302
_exptl_crystal_density_method 'not measured'
_exptl_crystal_description rod
_exptl_crystal_F_000 744
_exptl_crystal_size_max 0.15
_exptl_crystal_size_mid 0.12
_exptl_crystal_size_min 0.10
_refine_diff_density_max 0.280
_refine_diff_density_min -0.310
_refine_diff_density_rms 0.087
_refine_ls_extinction_method none
_refine_ls_goodness_of_fit_ref 0.927
_refine_ls_hydrogen_treatment constr
_refine_ls_matrix_type full
_refine_ls_number_parameters 245
_refine_ls_number_reflns 3904
_refine_ls_number_restraints 0
_refine_ls_restrained_S_all 0.927
_refine_ls_R_factor_all 0.0812
_refine_ls_R_factor_gt 0.0541
_refine_ls_shift/su_max 0.000
_refine_ls_shift/su_mean 0.000
_refine_ls_structure_factor_coef Fsqd
_refine_ls_weighting_details 'calc w=1/[\s^2^(Fo^2^)+(0.0860P)^2^+0.0000P] where P=(Fo^2^+2Fc^2^)/3'
_refine_ls_weighting_scheme calc
_refine_ls_wR_factor_gt 0.1308
_refine_ls_wR_factor_ref 0.1435
_reflns_number_gt 2536
_reflns_number_total 3904
_reflns_threshold_expression >2sigma(I)
_cod_data_source_file ol300648t_si_002.cif
_cod_data_source_block a10920b
_cod_depositor_comments
;
The following automatic conversions were performed:

'_symmetry_cell_setting' value 'Monoclinic' changed to 'monoclinic'
according to /home/saulius/struct/CIF-dictionaries/cif_core.dic
dictionary named 'cif_core.dic' version 2.4.1 from 2010-06-29.

Automatic conversion script
Id: cif_fix_values 1715 2011-07-08 13:25:40Z adriana 
;
_cod_original_sg_symbol_H-M P2(1)/n
_cod_database_code 1507620

loop_
_symmetry_equiv_pos_as_xyz
'x, y, z'
'-x+1/2, y+1/2, -z+1/2'
'-x, -y, -z'
'x-1/2, -y-1/2, z-1/2'

loop_
_atom_site_label
_atom_site_type_symbol
_atom_site_fract_x
_atom_site_fract_y
_atom_site_fract_z
_atom_site_U_iso_or_equiv
_atom_site_adp_type
_atom_site_occupancy
_atom_site_symmetry_multiplicity
_atom_site_calc_flag
_atom_site_refinement_flags
N1 N 0.98888(11) 0.7111(3) 0.16357(4) 0.0437(4) Uani 1 1 d .
O1 O 0.87934(10) 0.3062(2) 0.01784(4) 0.0498(3) Uani 1 1 d .
O2 O 1.05691(12) 0.9496(3) 0.22409(5) 0.0667(4) Uani 1 1 d .
C1 C 0.70391(15) 0.5037(3) -0.01278(6) 0.0459(4) Uani 1 1 d .
C2 C 0.68211(17) 0.3304(4) -0.04673(6) 0.0603(5) Uani 1 1 d .
H2 H 0.7292 0.1991 -0.0461 0.072 Uiso 1 1 calc R
C3 C 0.5905(2) 0.3527(5) -0.08154(7) 0.0747(7) Uani 1 1 d .
H3 H 0.5770 0.2365 -0.1044 0.090 Uiso 1 1 calc R
C4 C 0.5195(2) 0.5426(5) -0.08285(7) 0.0744(7) Uani 1 1 d .
H4 H 0.4573 0.5547 -0.1061 0.089 Uiso 1 1 calc R
C5 C 0.54072(19) 0.7156(4) -0.04952(8) 0.0726(6) Uani 1 1 d .
H5 H 0.4934 0.8465 -0.0504 0.087 Uiso 1 1 calc R
C6 C 0.63178(17) 0.6955(4) -0.01480(7) 0.0594(5) Uani 1 1 d .
H6 H 0.6451 0.8133 0.0078 0.071 Uiso 1 1 calc R
C7 C 0.79974(15) 0.4825(3) 0.02461(6) 0.0442(4) Uani 1 1 d .
C8 C 0.82877(14) 0.6013(3) 0.06561(6) 0.0440(4) Uani 1 1 d .
H8 H 0.7877 0.7257 0.0777 0.053 Uiso 1 1 calc R
C9 C 0.93498(13) 0.5002(3) 0.08719(5) 0.0398(4) Uani 1 1 d .
C10 C 0.96219(15) 0.3201(3) 0.05611(6) 0.0451(4) Uani 1 1 d .
C11 C 1.05910(17) 0.1782(3) 0.06190(6) 0.0557(5) Uani 1 1 d .
H11 H 1.0734 0.0593 0.0403 0.067 Uiso 1 1 calc R
C12 C 1.13376(16) 0.2243(4) 0.10204(6) 0.0556(5) Uani 1 1 d .
H12 H 1.2016 0.1353 0.1072 0.067 Uiso 1 1 calc R
C13 C 1.11136(15) 0.3992(3) 0.13515(6) 0.0471(4) Uani 1 1 d .
C14 C 1.01151(14) 0.5371(3) 0.12845(5) 0.0409(4) Uani 1 1 d .
C15 C 1.19343(16) 0.4466(4) 0.17827(7) 0.0599(5) Uani 1 1 d .
H15A H 1.2719 0.3900 0.1721 0.072 Uiso 1 1 calc R
H15B H 1.1659 0.3673 0.2067 0.072 Uiso 1 1 calc R
C16 C 1.19842(16) 0.7027(4) 0.18793(7) 0.0641(6) Uani 1 1 d .
H16A H 1.2476 0.7313 0.2172 0.077 Uiso 1 1 calc R
H16B H 1.2346 0.7790 0.1610 0.077 Uiso 1 1 calc R
C17 C 1.07809(15) 0.8024(4) 0.19402(6) 0.0522(5) Uani 1 1 d .
C18 C 0.86855(14) 0.7790(3) 0.17135(5) 0.0400(4) Uani 1 1 d .
C19 C 0.82691(16) 0.9924(3) 0.15716(6) 0.0513(5) Uani 1 1 d .
H19 H 0.8764 1.0963 0.1424 0.062 Uiso 1 1 calc R
C20 C 0.71141(17) 1.0511(3) 0.16501(7) 0.0578(5) Uani 1 1 d .
H20 H 0.6835 1.1949 0.1550 0.069 Uiso 1 1 calc R
C21 C 0.63593(15) 0.9018(4) 0.18739(6) 0.0543(5) Uani 1 1 d .
C22 C 0.67997(16) 0.6891(4) 0.20159(6) 0.0564(5) Uani 1 1 d .
H22 H 0.6310 0.5857 0.2168 0.068 Uiso 1 1 calc R
C23 C 0.79501(15) 0.6269(3) 0.19372(6) 0.0468(4) Uani 1 1 d .
H23 H 0.8230 0.4827 0.2035 0.056 Uiso 1 1 calc R
C24 C 0.51161(19) 0.9730(5) 0.19769(9) 0.0872(8) Uani 1 1 d .
H24A H 0.5139 1.0892 0.2226 0.131 Uiso 1 1 calc R
H24B H 0.4685 0.8418 0.2086 0.131 Uiso 1 1 calc R
H24C H 0.4731 1.0335 0.1685 0.131 Uiso 1 1 calc R

loop_
_atom_site_aniso_label
_atom_site_aniso_U_11
_atom_site_aniso_U_22
_atom_site_aniso_U_33
_atom_site_aniso_U_23
_atom_site_aniso_U_13
_atom_site_aniso_U_12
N1 0.0401(8) 0.0494(9) 0.0418(7) -0.0068(6) 0.0026(6) -0.0038(6)
O1 0.0572(7) 0.0496(8) 0.0423(6) -0.0087(5) -0.0005(5) 0.0119(6)
O2 0.0663(9) 0.0727(10) 0.0604(8) -0.0213(7) -0.0021(6) -0.0132(7)
C1 0.0487(10) 0.0515(11) 0.0375(8) -0.0013(7) 0.0032(7) 0.0016(8)
C2 0.0643(12) 0.0688(14) 0.0472(10) -0.0110(9) -0.0021(8) 0.0088(10)
C3 0.0758(15) 0.0951(19) 0.0521(11) -0.0176(11) -0.0073(10) -0.0032(13)
C4 0.0640(13) 0.103(2) 0.0544(12) 0.0074(12) -0.0137(9) 0.0031(14)
C5 0.0655(14) 0.0791(16) 0.0722(14) 0.0115(12) -0.0057(11) 0.0178(12)
C6 0.0643(12) 0.0583(13) 0.0550(11) -0.0041(9) -0.0035(9) 0.0086(10)
C7 0.0486(10) 0.0435(10) 0.0409(8) -0.0013(7) 0.0046(7) 0.0060(8)
C8 0.0481(10) 0.0425(10) 0.0418(9) -0.0048(7) 0.0045(7) 0.0074(8)
C9 0.0429(9) 0.0398(9) 0.0372(8) 0.0015(7) 0.0064(6) 0.0010(7)
C10 0.0482(10) 0.0478(10) 0.0394(9) -0.0006(7) 0.0037(7) 0.0056(8)
C11 0.0614(12) 0.0534(12) 0.0528(10) -0.0058(8) 0.0074(8) 0.0164(9)
C12 0.0526(11) 0.0602(13) 0.0543(10) 0.0043(9) 0.0062(8) 0.0180(9)
C13 0.0450(10) 0.0537(11) 0.0427(9) 0.0064(8) 0.0050(7) 0.0026(8)
C14 0.0411(9) 0.0443(10) 0.0377(8) 0.0008(7) 0.0064(6) -0.0017(7)
C15 0.0488(11) 0.0758(15) 0.0544(11) 0.0050(10) -0.0042(8) 0.0084(10)
C16 0.0473(11) 0.0868(17) 0.0574(11) -0.0062(10) -0.0060(8) -0.0091(11)
C17 0.0477(11) 0.0629(13) 0.0461(9) -0.0021(9) 0.0021(7) -0.0128(9)
C18 0.0415(9) 0.0437(10) 0.0348(8) -0.0065(7) 0.0032(6) -0.0045(7)
C19 0.0573(11) 0.0408(10) 0.0564(11) -0.0009(8) 0.0089(8) -0.0034(9)
C20 0.0570(12) 0.0461(11) 0.0697(12) -0.0112(9) -0.0040(9) 0.0083(9)
C21 0.0433(10) 0.0699(14) 0.0494(10) -0.0239(9) 0.0001(7) -0.0018(10)
C22 0.0505(11) 0.0714(14) 0.0480(10) -0.0087(9) 0.0101(8) -0.0194(10)
C23 0.0525(11) 0.0464(11) 0.0415(9) 0.0009(7) 0.0014(7) -0.0068(8)
C24 0.0502(12) 0.126(2) 0.0847(16) -0.0438(15) 0.0019(10) 0.0065(13)

loop_
_atom_type_symbol
_atom_type_description
_atom_type_scat_dispersion_real
_atom_type_scat_dispersion_imag
_atom_type_scat_source
C C 0.0033 0.0016 'International Tables Vol C Tables 4.2.6.8 and 6.1.1.4'
H H 0.0000 0.0000 'International Tables Vol C Tables 4.2.6.8 and 6.1.1.4'
N N 0.0061 0.0033 'International Tables Vol C Tables 4.2.6.8 and 6.1.1.4'
O O 0.0106 0.0060 'International Tables Vol C Tables 4.2.6.8 and 6.1.1.4'

loop_
_geom_angle_atom_site_label_1
_geom_angle_atom_site_label_2
_geom_angle_atom_site_label_3
_geom_angle
C17 N1 C14 121.93(14)
C17 N1 C18 118.12(13)
C14 N1 C18 119.67(12)
C10 O1 C7 106.13(12)
C6 C1 C2 118.29(16)
C6 C1 C7 120.87(16)
C2 C1 C7 120.84(17)
C3 C2 C1 120.0(2)
C3 C2 H2 120.0
C1 C2 H2 120.0
C4 C3 C2 121.0(2)
C4 C3 H3 119.5
C2 C3 H3 119.5
C3 C4 C5 119.41(19)
C3 C4 H4 120.3
C5 C4 H4 120.3
C4 C5 C6 120.1(2)
C4 C5 H5 120.0
C6 C5 H5 120.0
C5 C6 C1 121.20(19)
C5 C6 H6 119.4
C1 C6 H6 119.4
C8 C7 O1 110.98(14)
C8 C7 C1 133.29(16)
O1 C7 C1 115.73(14)
C7 C8 C9 107.43(15)
C7 C8 H8 126.3
C9 C8 H8 126.3
C10 C9 C14 117.45(15)
C10 C9 C8 105.03(14)
C14 C9 C8 137.52(15)
C11 C10 O1 124.25(15)
C11 C10 C9 125.33(16)
O1 C10 C9 110.41(14)
C10 C11 C12 115.40(17)
C10 C11 H11 122.3
C12 C11 H11 122.3
C11 C12 C13 122.51(17)
C11 C12 H12 118.7
C13 C12 H12 118.7
C14 C13 C12 120.42(16)
C14 C13 C15 117.91(16)
C12 C13 C15 121.67(16)
C13 C14 C9 118.85(15)
C13 C14 N1 119.35(14)
C9 C14 N1 121.80(14)
C13 C15 C16 109.69(16)
C13 C15 H15A 109.7
C16 C15 H15A 109.7
C13 C15 H15B 109.7
C16 C15 H15B 109.7
H15A C15 H15B 108.2
C17 C16 C15 111.96(17)
C17 C16 H16A 109.2
C15 C16 H16A 109.2
C17 C16 H16B 109.2
C15 C16 H16B 109.2
H16A C16 H16B 107.9
O2 C17 N1 121.00(17)
O2 C17 C16 123.83(17)
N1 C17 C16 115.14(16)
C19 C18 C23 119.85(16)
C19 C18 N1 121.12(15)
C23 C18 N1 119.03(16)
C18 C19 C20 119.55(17)
C18 C19 H19 120.2
C20 C19 H19 120.2
C19 C20 C21 121.72(19)
C19 C20 H20 119.1
C21 C20 H20 119.1
C22 C21 C20 117.66(17)
C22 C21 C24 121.3(2)
C20 C21 C24 121.0(2)
C23 C22 C21 121.39(17)
C23 C22 H22 119.3
C21 C22 H22 119.3
C22 C23 C18 119.83(18)
C22 C23 H23 120.1
C18 C23 H23 120.1
C21 C24 H24A 109.5
C21 C24 H24B 109.5
H24A C24 H24B 109.5
C21 C24 H24C 109.5
H24A C24 H24C 109.5
H24B C24 H24C 109.5

loop_
_geom_bond_atom_site_label_1
_geom_bond_atom_site_label_2
_geom_bond_distance
N1 C17 1.384(2)
N1 C14 1.429(2)
N1 C18 1.444(2)
O1 C10 1.3753(19)
O1 C7 1.383(2)
O2 C17 1.220(2)
C1 C6 1.381(3)
C1 C2 1.385(3)
C1 C7 1.461(2)
C2 C3 1.381(3)
C2 H2 0.9300
C3 C4 1.364(3)
C3 H3 0.9300
C4 C5 1.372(3)
C4 H4 0.9300
C5 C6 1.374(3)
C5 H5 0.9300
C6 H6 0.9300
C7 C8 1.347(2)
C8 C9 1.439(2)
C8 H8 0.9300
C9 C10 1.394(2)
C9 C14 1.408(2)
C10 C11 1.375(2)
C11 C12 1.381(3)
C11 H11 0.9300
C12 C13 1.395(3)
C12 H12 0.9300
C13 C14 1.390(2)
C13 C15 1.494(2)
C15 C16 1.511(3)
C15 H15A 0.9700
C15 H15B 0.9700
C16 C17 1.497(3)
C16 H16A 0.9700
C16 H16B 0.9700
C18 C19 1.375(3)
C18 C23 1.379(2)
C19 C20 1.378(3)
C19 H19 0.9300
C20 C21 1.382(3)
C20 H20 0.9300
C21 C22 1.381(3)
C21 C24 1.506(3)
C22 C23 1.378(3)
C22 H22 0.9300
C23 H23 0.9300
C24 H24A 0.9600
C24 H24B 0.9600
C24 H24C 0.9600

loop_
_cod_related_entry_id
_cod_related_entry_database
_cod_related_entry_code
1 ChemSpider 30651863
